data_4320129
loop_
_publ_author_name
'Jiang-Gao Mao'
'Zhihong Xu'
'Arnold M. Guloy'

_publ_section_title
;
 Synthesis and Crystal Structure of Ae2LiInGe2 (Ae = Ca, Sr): New Zintl
 Phases with a Layered Silicate-like Network
;
_journal_name_full 'Inorganic Chemistry'
_journal_page_first 4472
_journal_page_last 4477
_journal_paper_doi 10.1021/ic0103805
_journal_volume 40
_journal_year 2001
_chemical_formula_sum 'Ge2 In Li Sr2'
_chemical_formula_weight 442.18
_chemical_name_systematic
;
?
;
_space_group_IT_number 62
_symmetry_cell_setting orthorhombic
_symmetry_space_group_name_Hall '-P 2ac 2n'
_symmetry_space_group_name_H-M 'P n m a'
_atom_sites_solution_hydrogens geom
_atom_sites_solution_primary direct
_atom_sites_solution_secondary difmap
_audit_creation_method SHELXL
_cell_angle_alpha 90.00
_cell_angle_beta 90.00
_cell_angle_gamma 90.00
_cell_formula_units_Z 4
_cell_length_a 7.5033(8)
_cell_length_b 4.6194(5)
_cell_length_c 17.473(2)
_cell_measurement_reflns_used 2022
_cell_measurement_temperature 293(2)
_cell_measurement_theta_max 28.23
_cell_measurement_theta_min 2.33
_cell_volume 605.63(12)
_computing_cell_refinement 'Siemens SMART software(Siemens, 1996)'
_computing_data_collection 'Siemens SMART software(Siemens, 1996)'
_computing_data_reduction 'Siemens SAINT software(Siemens, 1996)'
_computing_structure_refinement 'SHELXL-93 (Sheldrick, 1993)'
_computing_structure_solution 'SHELXS-86 (Sheldrick, 1990)'
_diffrn_ambient_temperature 293(2)
_diffrn_measurement_device 'Siemens Smart CCD'
_diffrn_measurement_method CCD
_diffrn_radiation_monochromator graphite
_diffrn_radiation_source 'fine-focus sealed tube'
_diffrn_radiation_type MoK\a
_diffrn_radiation_wavelength 0.71073
_diffrn_reflns_av_R_equivalents 0.0540
_diffrn_reflns_av_sigmaI/netI 0.0367
_diffrn_reflns_limit_h_max 9
_diffrn_reflns_limit_h_min 0
_diffrn_reflns_limit_k_max 6
_diffrn_reflns_limit_k_min 0
_diffrn_reflns_limit_l_max 22
_diffrn_reflns_limit_l_min 0
_diffrn_reflns_number 3295
_diffrn_reflns_theta_max 28.23
_diffrn_reflns_theta_min 2.33
_diffrn_standards_decay_% 1.0
_diffrn_standards_number 1K
_exptl_absorpt_coefficient_mu 30.906
_exptl_absorpt_correction_T_max 0.997
_exptl_absorpt_correction_T_min 0.416
_exptl_absorpt_correction_type empirical
_exptl_crystal_colour black
_exptl_crystal_density_diffrn 4.850
_exptl_crystal_description block
_exptl_crystal_F_000 768
_exptl_crystal_size_max 0.08
_exptl_crystal_size_mid 0.06
_exptl_crystal_size_min 0.04
_refine_diff_density_max 1.239
_refine_diff_density_min -1.761
_refine_diff_density_rms 0.345
_refine_ls_extinction_method none
_refine_ls_goodness_of_fit_all 1.202
_refine_ls_goodness_of_fit_obs 1.134
_refine_ls_matrix_type full
_refine_ls_number_parameters 34
_refine_ls_number_reflns 797
_refine_ls_number_restraints 0
_refine_ls_restrained_S_all 1.202
_refine_ls_restrained_S_obs 1.134
_refine_ls_R_factor_all 0.0470
_refine_ls_R_factor_obs 0.0270
_refine_ls_shift/esd_max -0.001
_refine_ls_shift/esd_mean 0.000
_refine_ls_structure_factor_coef Fsqd
_refine_ls_weighting_details 'w=1/[\s^2^(Fo^2^)+(0.0114P)^2^+8.6750P] where P=(Fo^2^+2Fc^2^)/3'
_refine_ls_weighting_scheme calc
_refine_ls_wR_factor_all 0.0660
_refine_ls_wR_factor_obs 0.0546
_reflns_number_observed 617
_reflns_number_total 797
_reflns_observed_criterion >4sigma(I)
_cod_data_source_file ic0103805_2.cif
_cod_data_source_block sr2liinge2
_cod_depositor_comments
;
The following automatic conversions were performed:

'_symmetry_cell_setting' value 'Orthorhombic' changed to
'orthorhombic' according to the built-in table from CIF Core
dictionary named 'cif_core.dic' version 2.4.1 from 2010-06-29.

Automatic conversion script
Id: cif_fix_values 1646 2011-03-28 12:23:43Z adriana 

The following automatic conversions were performed:

'_refine_ls_weighting_scheme' value 'calc
w=1/[\s^2^(Fo^2^)+(0.0114P)^2^+8.6750P] where P=(Fo^2^+2Fc^2^)/3' was
changed to 'calc'. New tag '_refine_ls_weighting_details' was
created. The value of the new tag was set to
'w=1/[\s^2^(Fo^2^)+(0.0114P)^2^+8.6750P] where P=(Fo^2^+2Fc^2^)/3'.

Automatic conversion script
Id: cif_fix_values 3143 2015-03-26 13:38:13Z robertas 
;
_cod_original_cell_volume 605.61(11)
_cod_database_code 4320129

loop_
_symmetry_equiv_pos_as_xyz
'x, y, z'
'-x+1/2, -y, z+1/2'
'-x, y+1/2, -z'
'x+1/2, -y+1/2, -z+1/2'
'-x, -y, -z'
'x-1/2, y, -z-1/2'
'x, -y-1/2, z'
'-x-1/2, y-1/2, z-1/2'

loop_
_atom_site_aniso_label
_atom_site_aniso_U_11
_atom_site_aniso_U_22
_atom_site_aniso_U_33
_atom_site_aniso_U_23
_atom_site_aniso_U_13
_atom_site_aniso_U_12
In1 0.0112(4) 0.0091(4) 0.0096(3) 0.000 -0.0005(3) 0.000
Ge1 0.0078(5) 0.0082(5) 0.0091(5) 0.000 -0.0003(4) 0.000
Ge2 0.0121(6) 0.0072(5) 0.0083(5) 0.000 -0.0002(4) 0.000
Sr1 0.0133(5) 0.0099(5) 0.0096(4) 0.000 -0.0011(4) 0.000
Sr2 0.0081(5) 0.0088(5) 0.0094(4) 0.000 -0.0003(4) 0.000

loop_
_atom_site_label
_atom_site_type_symbol
_atom_site_fract_x
_atom_site_fract_y
_atom_site_fract_z
_atom_site_U_iso_or_equiv
_atom_site_thermal_displace_type
_atom_site_occupancy
_atom_site_calc_flag
_atom_site_refinement_flags
_atom_site_disorder_group
In1 In 0.83218(10) 0.2500 0.65417(4) 0.0100(2) Uani 1 d S .
Ge1 Ge 0.21184(15) 0.2500 0.68654(6) 0.0084(2) Uani 1 d S .
Ge2 Ge 0.7233(2) 0.7500 0.56697(6) 0.0092(2) Uani 1 d S .
Sr1 Sr 0.84222(14) 0.2500 0.43970(5) 0.0110(2) Uani 1 d S .
Sr2 Sr 0.49914(13) 0.7500 0.72264(5) 0.0087(2) Uani 1 d S .
Li1 Li 0.4851(29) 0.2500 0.5665(11) 0.019(4) Uiso 1 d S .

loop_
_atom_type_symbol
_atom_type_description
_atom_type_scat_dispersion_real
_atom_type_scat_dispersion_imag
_atom_type_scat_source
Li Li -0.0003 0.0001 'International Tables Vol C Tables 4.2.6.8 and 6.1.1.4'
Sr Sr -1.5307 3.2498 'International Tables Vol C Tables 4.2.6.8 and 6.1.1.4'
In In -0.7276 1.3100 'International Tables Vol C Tables 4.2.6.8 and 6.1.1.4'
Ge Ge 0.1547 1.8001 'International Tables Vol C Tables 4.2.6.8 and 6.1.1.4'

loop_
_geom_angle_atom_site_label_1
_geom_angle_atom_site_label_2
_geom_angle_atom_site_label_3
_geom_angle
_geom_angle_site_symmetry_1
_geom_angle_site_symmetry_3
_geom_angle_publ_flag
Ge2 In1 Ge2 106.36(4) 1_545 . ?
Ge2 In1 Ge1 112.37(3) 1_545 1_655 ?
Ge2 In1 Ge1 112.37(3) . 1_655 ?
Ge2 In1 Ge1 114.51(3) 1_545 6_657 ?
Ge2 In1 Ge1 114.51(3) . 6_657 ?
Ge1 In1 Ge1 96.75(3) 1_655 6_657 ?
Ge2 In1 Li1 59.21(13) 1_545 . ?
Ge2 In1 Li1 59.21(13) . . ?
Ge1 In1 Li1 160.8(4) 1_655 . ?
Ge1 In1 Li1 102.5(4) 6_657 . ?
Ge2 In1 Sr2 169.58(3) 1_545 6_657 ?
Ge2 In1 Sr2 83.96(2) . 6_657 ?
Ge1 In1 Sr2 60.98(3) 1_655 6_657 ?
Ge1 In1 Sr2 60.73(2) 6_657 6_657 ?
Li1 In1 Sr2 129.7(2) . 6_657 ?
Ge2 In1 Sr2 83.96(2) 1_545 6_647 ?
Ge2 In1 Sr2 169.58(3) . 6_647 ?
Ge1 In1 Sr2 60.98(3) 1_655 6_647 ?
Ge1 In1 Sr2 60.73(2) 6_657 6_647 ?
Li1 In1 Sr2 129.7(2) . 6_647 ?
Sr2 In1 Sr2 85.69(3) 6_657 6_647 ?
Ge2 In1 Sr2 119.44(4) 1_545 . ?
Ge2 In1 Sr2 57.74(3) . . ?
Ge1 In1 Sr2 127.95(2) 1_655 . ?
Ge1 In1 Sr2 58.04(2) 6_657 . ?
Li1 In1 Sr2 64.6(3) . . ?
Sr2 In1 Sr2 67.040(13) 6_657 . ?
Sr2 In1 Sr2 118.74(2) 6_647 . ?
Ge2 In1 Sr2 57.74(3) 1_545 1_545 ?
Ge2 In1 Sr2 119.44(4) . 1_545 ?
Ge1 In1 Sr2 127.95(2) 1_655 1_545 ?
Ge1 In1 Sr2 58.04(2) 6_657 1_545 ?
Li1 In1 Sr2 64.6(3) . 1_545 ?
Sr2 In1 Sr2 118.74(2) 6_657 1_545 ?
Sr2 In1 Sr2 67.040(13) 6_647 1_545 ?
Sr2 In1 Sr2 79.63(3) . 1_545 ?
Ge2 In1 Sr1 116.60(3) 1_545 5_766 ?
Ge2 In1 Sr1 57.26(3) . 5_766 ?
Ge1 In1 Sr1 56.27(2) 1_655 5_766 ?
Ge1 In1 Sr1 128.21(2) 6_657 5_766 ?
Li1 In1 Sr1 109.9(3) . 5_766 ?
Sr2 In1 Sr1 67.49(2) 6_657 5_766 ?
Sr2 In1 Sr1 117.18(3) 6_647 5_766 ?
Sr2 In1 Sr1 101.68(2) . 5_766 ?
Sr2 In1 Sr1 173.34(3) 1_545 5_766 ?
Ge2 In1 Sr1 57.26(3) 1_545 5_756 ?
Ge2 In1 Sr1 116.60(3) . 5_756 ?
Ge1 In1 Sr1 56.27(2) 1_655 5_756 ?
Ge1 In1 Sr1 128.21(2) 6_657 5_756 ?
Li1 In1 Sr1 109.9(3) . 5_756 ?
Sr2 In1 Sr1 117.18(3) 6_657 5_756 ?
Sr2 In1 Sr1 67.49(2) 6_647 5_756 ?
Sr2 In1 Sr1 173.34(3) . 5_756 ?
Sr2 In1 Sr1 101.68(2) 1_545 5_756 ?
Sr1 In1 Sr1 76.26(3) 5_766 5_756 ?
Ge2 In1 Sr1 58.51(2) 1_545 . ?
Ge2 In1 Sr1 58.51(2) . . ?
Ge1 In1 Sr1 100.08(3) 1_655 . ?
Ge1 In1 Sr1 163.18(4) 6_657 . ?
Li1 In1 Sr1 60.7(4) . . ?
Sr2 In1 Sr1 128.77(2) 6_657 . ?
Sr2 In1 Sr1 128.77(2) 6_647 . ?
Sr2 In1 Sr1 110.21(2) . . ?
Sr2 In1 Sr1 110.21(2) 1_545 . ?
Sr1 In1 Sr1 63.16(2) 5_766 . ?
Sr1 In1 Sr1 63.16(2) 5_756 . ?
In1 Ge1 In1 119.20(4) 1_455 6_557 ?
In1 Ge1 Li1 123.1(4) 1_455 . ?
In1 Ge1 Li1 117.7(4) 6_557 . ?
In1 Ge1 Sr1 75.11(3) 1_455 5_656 ?
In1 Ge1 Sr1 133.67(2) 6_557 5_656 ?
Li1 Ge1 Sr1 66.3(2) . 5_656 ?
In1 Ge1 Sr1 75.11(3) 1_455 5_666 ?
In1 Ge1 Sr1 133.67(2) 6_557 5_666 ?
Li1 Ge1 Sr1 66.3(2) . 5_666 ?
Sr1 Ge1 Sr1 91.69(4) 5_656 5_666 ?
In1 Ge1 Sr2 133.98(2) 1_455 . ?
In1 Ge1 Sr2 66.87(3) 6_557 . ?
Li1 Ge1 Sr2 70.9(3) . . ?
Sr1 Ge1 Sr2 137.12(4) 5_656 . ?
Sr1 Ge1 Sr2 72.79(2) 5_666 . ?
In1 Ge1 Sr2 133.98(2) 1_455 1_545 ?
In1 Ge1 Sr2 66.87(3) 6_557 1_545 ?
Li1 Ge1 Sr2 70.9(3) . 1_545 ?
Sr1 Ge1 Sr2 72.79(2) 5_656 1_545 ?
Sr1 Ge1 Sr2 137.12(4) 5_666 1_545 ?
Sr2 Ge1 Sr2 91.60(4) . 1_545 ?
In1 Ge1 Sr2 67.07(3) 1_455 6_557 ?
In1 Ge1 Sr2 71.62(3) 6_557 6_557 ?
Li1 Ge1 Sr2 134.25(2) . 6_557 ?
Sr1 Ge1 Sr2 142.06(5) 5_656 6_557 ?
Sr1 Ge1 Sr2 76.17(2) 5_666 6_557 ?
Sr2 Ge1 Sr2 73.819(14) . 6_557 ?
Sr2 Ge1 Sr2 138.44(4) 1_545 6_557 ?
In1 Ge1 Sr2 67.07(3) 1_455 6_547 ?
In1 Ge1 Sr2 71.62(3) 6_557 6_547 ?
Li1 Ge1 Sr2 134.25(2) . 6_547 ?
Sr1 Ge1 Sr2 76.17(2) 5_656 6_547 ?
Sr1 Ge1 Sr2 142.06(5) 5_666 6_547 ?
Sr2 Ge1 Sr2 138.44(4) . 6_547 ?
Sr2 Ge1 Sr2 73.818(14) 1_545 6_547 ?
Sr2 Ge1 Sr2 91.48(4) 6_557 6_547 ?
Li1 Ge2 In1 126.61(4) 5_666 1_565 ?
Li1 Ge2 In1 126.61(4) 5_666 . ?
In1 Ge2 In1 106.36(4) 1_565 . ?
Li1 Ge2 Li1 69.9(4) 5_666 . ?
In1 Ge2 Li1 143.9(4) 1_565 . ?
In1 Ge2 Li1 62.7(3) . . ?
Li1 Ge2 Li1 69.9(4) 5_666 1_565 ?
In1 Ge2 Li1 62.7(3) 1_565 1_565 ?
In1 Ge2 Li1 143.9(4) . 1_565 ?
Li1 Ge2 Li1 104.5(7) . 1_565 ?
Li1 Ge2 Sr2 114.4(4) 5_666 . ?
In1 Ge2 Sr2 72.53(3) 1_565 . ?
In1 Ge2 Sr2 72.53(3) . . ?
Li1 Ge2 Sr2 71.4(4) . . ?
Li1 Ge2 Sr2 71.4(4) 1_565 . ?
Li1 Ge2 Sr1 121.8(4) 5_666 5_766 ?
In1 Ge2 Sr1 74.68(3) 1_565 5_766 ?
In1 Ge2 Sr1 74.68(3) . 5_766 ?
Li1 Ge2 Sr1 127.7(3) . 5_766 ?
Li1 Ge2 Sr1 127.7(3) 1_565 5_766 ?
Sr2 Ge2 Sr1 123.77(4) . 5_766 ?
Li1 Ge2 Sr1 66.1(3) 5_666 1_565 ?
In1 Ge2 Sr1 73.82(2) 1_565 1_565 ?
In1 Ge2 Sr1 146.35(5) . 1_565 ?
Li1 Ge2 Sr1 135.3(4) . 1_565 ?
Li1 Ge2 Sr1 67.3(4) 1_565 1_565 ?
Sr2 Ge2 Sr1 135.18(2) . 1_565 ?
Sr1 Ge2 Sr1 73.03(3) 5_766 1_565 ?
Li1 Ge2 Sr1 66.1(3) 5_666 . ?
In1 Ge2 Sr1 146.35(5) 1_565 . ?
In1 Ge2 Sr1 73.82(2) . . ?
Li1 Ge2 Sr1 67.3(4) . . ?
Li1 Ge2 Sr1 135.3(4) 1_565 . ?
Sr2 Ge2 Sr1 135.18(2) . . ?
Sr1 Ge2 Sr1 73.03(3) 5_766 . ?
Sr1 Ge2 Sr1 87.89(3) 1_565 . ?
Ge1 Sr1 Ge1 91.69(4) 5_656 5_666 ?
Ge1 Sr1 Ge2 95.82(3) 5_656 5_766 ?
Ge1 Sr1 Ge2 95.82(3) 5_666 5_766 ?
Ge1 Sr1 Ge2 157.20(5) 5_656 . ?
Ge1 Sr1 Ge2 85.76(2) 5_666 . ?
Ge2 Sr1 Ge2 106.97(3) 5_766 . ?
Ge1 Sr1 Ge2 85.76(2) 5_656 1_545 ?
Ge1 Sr1 Ge2 157.20(5) 5_666 1_545 ?
Ge2 Sr1 Ge2 106.97(3) 5_766 1_545 ?
Ge2 Sr1 Ge2 87.89(3) . 1_545 ?
Ge1 Sr1 Li1 52.8(3) 5_656 5_656 ?
Ge1 Sr1 Li1 112.2(3) 5_666 5_656 ?
Ge2 Sr1 Li1 136.6(2) 5_766 5_656 ?
Ge2 Sr1 Li1 107.5(3) . 5_656 ?
Ge2 Sr1 Li1 49.5(3) 1_545 5_656 ?
Ge1 Sr1 Li1 112.2(3) 5_656 5_666 ?
Ge1 Sr1 Li1 52.8(3) 5_666 5_666 ?
Ge2 Sr1 Li1 136.6(3) 5_766 5_666 ?
Ge2 Sr1 Li1 49.5(3) . 5_666 ?
Ge2 Sr1 Li1 107.5(3) 1_545 5_666 ?
Li1 Sr1 Li1 86.4(5) 5_656 5_666 ?
Ge1 Sr1 Li1 109.9(2) 5_656 . ?
Ge1 Sr1 Li1 109.9(2) 5_666 . ?
Ge2 Sr1 Li1 142.5(3) 5_766 . ?
Ge2 Sr1 Li1 50.76(15) . . ?
Ge2 Sr1 Li1 50.76(14) 1_545 . ?
Li1 Sr1 Li1 57.3(4) 5_656 . ?
Li1 Sr1 Li1 57.3(4) 5_666 . ?
Ge1 Sr1 In1 103.00(3) 5_656 5_766 ?
Ge1 Sr1 In1 48.62(2) 5_666 5_766 ?
Ge2 Sr1 In1 48.06(2) 5_766 5_766 ?
Ge2 Sr1 In1 92.27(2) . 5_766 ?
Ge2 Sr1 In1 153.72(4) 1_545 5_766 ?
Li1 Sr1 In1 152.1(3) 5_656 5_766 ?
Li1 Sr1 In1 92.2(3) 5_666 5_766 ?
Li1 Sr1 In1 141.51(4) . 5_766 ?
Ge1 Sr1 In1 48.62(2) 5_656 5_756 ?
Ge1 Sr1 In1 103.00(3) 5_666 5_756 ?
Ge2 Sr1 In1 48.06(2) 5_766 5_756 ?
Ge2 Sr1 In1 153.72(4) . 5_756 ?
Ge2 Sr1 In1 92.27(2) 1_545 5_756 ?
Li1 Sr1 In1 92.2(3) 5_656 5_756 ?
Li1 Sr1 In1 152.1(3) 5_666 5_756 ?
Li1 Sr1 In1 141.51(4) . 5_756 ?
In1 Sr1 In1 76.26(3) 5_766 5_756 ?
Ge1 Sr1 In1 133.04(2) 5_656 . ?
Ge1 Sr1 In1 133.04(2) 5_666 . ?
Ge2 Sr1 In1 93.20(3) 5_766 . ?
Ge2 Sr1 In1 47.67(2) . . ?
Ge2 Sr1 In1 47.67(2) 1_545 . ?
Li1 Sr1 In1 91.0(3) 5_656 . ?
Li1 Sr1 In1 91.0(3) 5_666 . ?
Li1 Sr1 In1 49.3(3) . . ?
In1 Sr1 In1 116.84(2) 5_766 . ?
In1 Sr1 In1 116.84(2) 5_756 . ?
Ge1 Sr1 Sr2 53.63(2) 5_656 5_666 ?
Ge1 Sr1 Sr2 53.63(2) 5_666 5_666 ?
Ge2 Sr1 Sr2 130.03(4) 5_766 5_666 ?
Ge2 Sr1 Sr2 108.43(3) . 5_666 ?
Ge2 Sr1 Sr2 108.43(3) 1_545 5_666 ?
Li1 Sr1 Sr2 59.2(3) 5_656 5_666 ?
Li1 Sr1 Sr2 59.2(3) 5_666 5_666 ?
Li1 Sr1 Sr2 87.5(3) . 5_666 ?
In1 Sr1 Sr2 96.45(3) 5_766 5_666 ?
In1 Sr1 Sr2 96.45(3) 5_756 5_666 ?
In1 Sr1 Sr2 136.77(4) . 5_666 ?
Ge2 Sr2 Ge1 100.68(3) . . ?
Ge2 Sr2 Ge1 100.68(3) . 1_565 ?
Ge1 Sr2 Ge1 91.60(4) . 1_565 ?
Ge2 Sr2 Ge1 99.11(3) . 6_667 ?
Ge1 Sr2 Ge1 160.21(4) . 6_667 ?
Ge1 Sr2 Ge1 85.07(2) 1_565 6_667 ?
Ge2 Sr2 Ge1 99.11(3) . 6_657 ?
Ge1 Sr2 Ge1 85.07(2) . 6_657 ?
Ge1 Sr2 Ge1 160.21(4) 1_565 6_657 ?
Ge1 Sr2 Ge1 91.48(4) 6_667 6_657 ?
Ge2 Sr2 In1 137.134(15) . 6_567 ?
Ge1 Sr2 In1 111.40(4) . 6_567 ?
Ge1 Sr2 In1 52.40(2) 1_565 6_567 ?
Ge1 Sr2 In1 51.95(2) 6_667 6_567 ?
Ge1 Sr2 In1 110.96(3) 6_657 6_567 ?
Ge2 Sr2 In1 137.134(15) . 6_557 ?
Ge1 Sr2 In1 52.40(2) . 6_557 ?
Ge1 Sr2 In1 111.40(4) 1_565 6_557 ?
Ge1 Sr2 In1 110.96(3) 6_667 6_557 ?
Ge1 Sr2 In1 51.95(2) 6_657 6_557 ?
In1 Sr2 In1 85.69(3) 6_567 6_557 ?
Ge2 Sr2 Li1 50.7(3) . . ?
Ge1 Sr2 Li1 50.8(3) . . ?
Ge1 Sr2 Li1 107.1(3) 1_565 . ?
Ge1 Sr2 Li1 148.5(3) 6_667 . ?
Ge1 Sr2 Li1 85.8(2) 6_657 . ?
In1 Sr2 Li1 155.8(3) 6_567 . ?
In1 Sr2 Li1 91.9(2) 6_557 . ?
Ge2 Sr2 Li1 50.7(3) . 1_565 ?
Ge1 Sr2 Li1 107.1(3) . 1_565 ?
Ge1 Sr2 Li1 50.8(3) 1_565 1_565 ?
Ge1 Sr2 Li1 85.8(2) 6_667 1_565 ?
Ge1 Sr2 Li1 148.5(3) 6_657 1_565 ?
In1 Sr2 Li1 91.9(2) 6_567 1_565 ?
In1 Sr2 Li1 155.8(3) 6_557 1_565 ?
Li1 Sr2 Li1 80.5(4) . 1_565 ?
Ge2 Sr2 In1 49.73(2) . 1_565 ?
Ge1 Sr2 In1 149.06(4) . 1_565 ?
Ge1 Sr2 In1 86.53(2) 1_565 1_565 ?
Ge1 Sr2 In1 50.34(2) 6_667 1_565 ?
Ge1 Sr2 In1 106.20(4) 6_657 1_565 ?
In1 Sr2 In1 91.73(2) 6_567 1_565 ?
In1 Sr2 In1 154.31(4) 6_557 1_565 ?
Li1 Sr2 In1 100.4(3) . 1_565 ?
Li1 Sr2 In1 49.7(3) 1_565 1_565 ?
Ge2 Sr2 In1 49.73(2) . . ?
Ge1 Sr2 In1 86.53(2) . . ?
Ge1 Sr2 In1 149.06(4) 1_565 . ?
Ge1 Sr2 In1 106.20(4) 6_667 . ?
Ge1 Sr2 In1 50.34(2) 6_657 . ?
In1 Sr2 In1 154.31(4) 6_567 . ?
In1 Sr2 In1 91.73(2) 6_557 . ?
Li1 Sr2 In1 49.7(3) . . ?
Li1 Sr2 In1 100.4(3) 1_565 . ?
In1 Sr2 In1 79.63(3) 1_565 . ?
Ge2 Sr2 Sr1 73.81(3) . 5_666 ?
Ge1 Sr2 Sr1 53.58(2) . 5_666 ?
Ge1 Sr2 Sr1 53.58(2) 1_565 5_666 ?
Ge1 Sr2 Sr1 134.18(2) 6_667 5_666 ?
Ge1 Sr2 Sr1 134.18(2) 6_657 5_666 ?
In1 Sr2 Sr1 102.89(3) 6_567 5_666 ?
In1 Sr2 Sr1 102.89(3) 6_557 5_666 ?
Li1 Sr2 Sr1 54.1(3) . 5_666 ?
Li1 Sr2 Sr1 54.1(3) 1_565 5_666 ?
In1 Sr2 Sr1 102.60(3) 1_565 5_666 ?
In1 Sr2 Sr1 102.60(3) . 5_666 ?
Ge2 Li1 Ge2 110.1(4) 5_666 . ?
Ge2 Li1 Ge2 110.1(4) 5_666 1_545 ?
Ge2 Li1 Ge2 104.5(7) . 1_545 ?
Ge2 Li1 Ge1 101.8(7) 5_666 . ?
Ge2 Li1 Ge1 115.2(4) . . ?
Ge2 Li1 Ge1 115.2(4) 1_545 . ?
Ge2 Li1 In1 154.3(8) 5_666 . ?
Ge2 Li1 In1 58.1(4) . . ?
Ge2 Li1 In1 58.1(4) 1_545 . ?
Ge1 Li1 In1 103.9(6) . . ?
Ge2 Li1 Li1 56.6(6) 5_666 5_656 ?
Ge2 Li1 Li1 121.1(9) . 5_656 ?
Ge2 Li1 Li1 53.4(4) 1_545 5_656 ?
Ge1 Li1 Li1 123.6(8) . 5_656 ?
In1 Li1 Li1 107.5(8) . 5_656 ?
Ge2 Li1 Li1 56.6(6) 5_666 5_666 ?
Ge2 Li1 Li1 53.4(4) . 5_666 ?
Ge2 Li1 Li1 121.1(9) 1_545 5_666 ?
Ge1 Li1 Li1 123.6(8) . 5_666 ?
In1 Li1 Li1 107.5(8) . 5_666 ?
Li1 Li1 Li1 89.4(9) 5_656 5_666 ?
Ge2 Li1 Sr1 64.4(4) 5_666 5_656 ?
Ge2 Li1 Sr1 170.8(6) . 5_656 ?
Ge2 Li1 Sr1 84.49(9) 1_545 5_656 ?
Ge1 Li1 Sr1 60.9(3) . 5_656 ?
In1 Li1 Sr1 130.1(3) . 5_656 ?
Li1 Li1 Sr1 62.9(5) 5_656 5_656 ?
Li1 Li1 Sr1 120.5(9) 5_666 5_656 ?
Ge2 Li1 Sr1 64.4(4) 5_666 5_666 ?
Ge2 Li1 Sr1 84.49(9) . 5_666 ?
Ge2 Li1 Sr1 170.8(6) 1_545 5_666 ?
Ge1 Li1 Sr1 60.9(3) . 5_666 ?
In1 Li1 Sr1 130.1(3) . 5_666 ?
Li1 Li1 Sr1 120.5(9) 5_656 5_666 ?
Li1 Li1 Sr1 62.9(5) 5_666 5_666 ?
Sr1 Li1 Sr1 86.4(5) 5_656 5_666 ?
Ge2 Li1 Sr1 84.2(5) 5_666 . ?
Ge2 Li1 Sr1 62.0(4) . . ?
Ge2 Li1 Sr1 62.0(4) 1_545 . ?
Ge1 Li1 Sr1 174.0(7) . . ?
In1 Li1 Sr1 70.1(4) . . ?
Li1 Li1 Sr1 59.8(6) 5_656 . ?
Li1 Li1 Sr1 59.8(6) 5_666 . ?
Sr1 Li1 Sr1 122.7(4) 5_656 . ?
Sr1 Li1 Sr1 122.7(4) 5_666 . ?
Ge2 Li1 Sr2 130.5(4) 5_666 . ?
Ge2 Li1 Sr2 57.9(2) . . ?
Ge2 Li1 Sr2 119.4(6) 1_545 . ?
Ge1 Li1 Sr2 58.3(3) . . ?
In1 Li1 Sr2 65.7(3) . . ?
Li1 Li1 Sr2 172.8(9) 5_656 . ?
Li1 Li1 Sr2 94.8(3) 5_666 . ?
Sr1 Li1 Sr2 119.2(6) 5_656 . ?
Sr1 Li1 Sr2 66.7(2) 5_666 . ?
Sr1 Li1 Sr2 117.6(5) . . ?
Ge2 Li1 Sr2 130.5(4) 5_666 1_545 ?
Ge2 Li1 Sr2 119.4(6) . 1_545 ?
Ge2 Li1 Sr2 57.9(2) 1_545 1_545 ?
Ge1 Li1 Sr2 58.3(3) . 1_545 ?
In1 Li1 Sr2 65.7(3) . 1_545 ?
Li1 Li1 Sr2 94.8(3) 5_656 1_545 ?
Li1 Li1 Sr2 172.8(9) 5_666 1_545 ?
Sr1 Li1 Sr2 66.7(2) 5_656 1_545 ?
Sr1 Li1 Sr2 119.2(6) 5_666 1_545 ?
Sr1 Li1 Sr2 117.6(5) . 1_545 ?
Sr2 Li1 Sr2 80.5(4) . 1_545 ?

loop_
_geom_bond_atom_site_label_1
_geom_bond_atom_site_label_2
_geom_bond_distance
_geom_bond_site_symmetry_2
_geom_bond_publ_flag
In1 Ge2 2.8852(8) 1_545 ?
In1 Ge2 2.8852(8) . ?
In1 Ge1 2.9043(14) 1_655 ?
In1 Ge1 2.9260(13) 6_657 ?
In1 Li1 3.02(2) . ?
In1 Sr2 3.3966(9) 6_657 ?
In1 Sr2 3.3966(9) 6_647 ?
In1 Sr2 3.6070(10) . ?
In1 Sr2 3.6070(10) 1_545 ?
In1 Sr1 3.7408(10) 5_766 ?
In1 Sr1 3.7408(10) 5_756 ?
In1 Sr1 3.7482(12) . ?
Ge1 In1 2.9043(14) 1_455 ?
Ge1 In1 2.9260(13) 6_557 ?
Ge1 Li1 2.93(2) . ?
Ge1 Sr1 3.2193(10) 5_656 ?
Ge1 Sr1 3.2193(10) 5_666 ?
Ge1 Sr2 3.2217(11) . ?
Ge1 Sr2 3.2217(11) 1_545 ?
Ge1 Sr2 3.2249(10) 6_557 ?
Ge1 Sr2 3.2249(10) 6_547 ?
Ge2 Li1 2.81(2) 5_666 ?
Ge2 In1 2.8852(8) 1_565 ?
Ge2 Li1 2.920(13) . ?
Ge2 Li1 2.920(13) 1_565 ?
Ge2 Sr2 3.1979(14) . ?
Ge2 Sr1 3.262(2) 5_766 ?
Ge2 Sr1 3.3282(10) 1_565 ?
Ge2 Sr1 3.3282(10) . ?
Sr1 Ge1 3.2193(10) 5_656 ?
Sr1 Ge1 3.2193(10) 5_666 ?
Sr1 Ge2 3.262(2) 5_766 ?
Sr1 Ge2 3.3282(10) 1_545 ?
Sr1 Li1 3.37(2) 5_656 ?
Sr1 Li1 3.37(2) 5_666 ?
Sr1 Li1 3.48(2) . ?
Sr1 In1 3.7408(10) 5_766 ?
Sr1 In1 3.7408(10) 5_756 ?
Sr1 Sr2 3.8218(14) 5_666 ?
Sr2 Ge1 3.2217(11) 1_565 ?
Sr2 Ge1 3.2249(11) 6_667 ?
Sr2 Ge1 3.2249(10) 6_657 ?
Sr2 In1 3.3966(9) 6_567 ?
Sr2 In1 3.3966(9) 6_557 ?
Sr2 Li1 3.576(14) . ?
Sr2 Li1 3.576(14) 1_565 ?
Sr2 In1 3.6070(10) 1_565 ?
Sr2 Sr1 3.8218(14) 5_666 ?
Li1 Ge2 2.81(2) 5_666 ?
Li1 Ge2 2.920(13) 1_545 ?
Li1 Li1 3.28(3) 5_656 ?
Li1 Li1 3.28(3) 5_666 ?
Li1 Sr1 3.37(2) 5_656 ?
Li1 Sr1 3.37(2) 5_666 ?
Li1 Sr2 3.576(14) 1_545 ?
